data_7212454
loop_
_publ_author_name
'Chen, Shui-Sheng'
'Bai, Zheng-Shuai'
'Fan, Jian'
'Lv, Gao-Chao'
'Su, Zhi'
'Chen, Man-Sheng'
'Sun, Wei-Yin'

_publ_section_title
;
 Synthesis and characterization of metal complexes with a mixed
 4-imidazole-containing ligand and a variety of multi-carboxylic acids
;
_journal_issue 10
_journal_name_full CrystEngComm
_journal_page_first 3091
_journal_paper_doi 10.1039/c000373e
_journal_volume 12
_journal_year 2010
_chemical_formula_moiety 'C18 H18 Co N4 O5'
_chemical_formula_sum 'C18 H18 Co N4 O5'
_chemical_formula_weight 429.29
_chemical_name_systematic
;
?
;
_space_group_IT_number 14
_symmetry_cell_setting monoclinic
_symmetry_space_group_name_Hall '-P 2ybc'
_symmetry_space_group_name_H-M 'P 1 21/c 1'
_atom_sites_solution_hydrogens geom
_atom_sites_solution_primary direct
_atom_sites_solution_secondary difmap
_audit_creation_method SHELXL-97
_cell_angle_alpha 90.00
_cell_angle_beta 129.493(10)
_cell_angle_gamma 90.00
_cell_formula_units_Z 4
_cell_length_a 9.296(2)
_cell_length_b 18.603(5)
_cell_length_c 14.049(3)
_cell_measurement_temperature 100(2)
_cell_volume 1874.9(8)
_computing_cell_refinement 'Bruker SMART'
_computing_data_collection 'Bruker SMART'
_computing_data_reduction 'Bruker SAINT'
_computing_molecular_graphics 'Bruker SHELXTL'
_computing_publication_material 'Bruker SHELXTL'
_computing_structure_refinement 'SHELXL-97 (Sheldrick, 1997)'
_computing_structure_solution 'SHELXS-97 (Sheldrick, 1990)'
_diffrn_ambient_temperature 100(2)
_diffrn_measured_fraction_theta_full 0.985
_diffrn_measured_fraction_theta_max 0.985
_diffrn_measurement_device_type 'Rigaku RAXIS-RAPID'
_diffrn_measurement_method \w
_diffrn_radiation_monochromator graphite
_diffrn_radiation_source 'fine-focus sealed tube'
_diffrn_radiation_type MoK\a
_diffrn_radiation_wavelength 0.71075
_diffrn_reflns_av_R_equivalents 0.0392
_diffrn_reflns_av_sigmaI/netI 0.0407
_diffrn_reflns_limit_h_max 11
_diffrn_reflns_limit_h_min -12
_diffrn_reflns_limit_k_max 23
_diffrn_reflns_limit_k_min -24
_diffrn_reflns_limit_l_max 18
_diffrn_reflns_limit_l_min -18
_diffrn_reflns_number 14361
_diffrn_reflns_theta_full 27.49
_diffrn_reflns_theta_max 27.49
_diffrn_reflns_theta_min 3.04
_exptl_absorpt_coefficient_mu 0.953
_exptl_absorpt_correction_type none
_exptl_crystal_colour purple
_exptl_crystal_density_diffrn 1.521
_exptl_crystal_density_method 'not measured'
_exptl_crystal_description block
_exptl_crystal_F_000 884
_exptl_crystal_size_max 0.16
_exptl_crystal_size_mid 0.13
_exptl_crystal_size_min 0.11
_refine_diff_density_max 2.352
_refine_diff_density_min -0.722
_refine_diff_density_rms 0.093
_refine_ls_extinction_method none
_refine_ls_goodness_of_fit_ref 1.100
_refine_ls_hydrogen_treatment constr
_refine_ls_matrix_type full
_refine_ls_number_parameters 253
_refine_ls_number_reflns 4227
_refine_ls_number_restraints 0
_refine_ls_restrained_S_all 1.100
_refine_ls_R_factor_all 0.0621
_refine_ls_R_factor_gt 0.0497
_refine_ls_shift/su_max 0.000
_refine_ls_shift/su_mean 0.000
_refine_ls_structure_factor_coef Fsqd
_refine_ls_weighting_details 'calc w=1/[\s^2^(Fo^2^)+(0.0521P)^2^+3.3191P] where P=(Fo^2^+2Fc^2^)/3'
_refine_ls_weighting_scheme calc
_refine_ls_wR_factor_gt 0.1178
_refine_ls_wR_factor_ref 0.1246
_reflns_number_gt 3503
_reflns_number_total 4227
_reflns_threshold_expression >2sigma(I)
_cod_data_source_file c000373e.txt
_cod_data_source_block 2
_cod_depositor_comments
;
The following automatic conversions were performed:

'_symmetry_cell_setting' value 'Monoclinic' changed to 'monoclinic'
according to /home/saulius/struct/CIF-dictionaries/cif_core.dic
dictionary named 'cif_core.dic' version 2.4.2 from 2011-04-26.

Automatic conversion script
Id: cif_fix_values 1891 2012-01-12 08:04:46Z andrius 
;
_cod_original_sg_symbol_H-M 'P2(1)/c '
_cod_database_code 7212454

loop_
_symmetry_equiv_pos_as_xyz
'x, y, z'
'-x, y+1/2, -z+1/2'
'-x, -y, -z'
'x, -y-1/2, z-1/2'

loop_
_atom_site_label
_atom_site_type_symbol
_atom_site_fract_x
_atom_site_fract_y
_atom_site_fract_z
_atom_site_U_iso_or_equiv
_atom_site_adp_type
_atom_site_occupancy
_atom_site_symmetry_multiplicity
_atom_site_calc_flag
_atom_site_refinement_flags
Co1 Co -0.00279(5) 0.75798(2) 0.24350(3) 0.01082(13) Uani 1 1 d .
C1 C 0.4295(4) 1.06421(15) 0.0573(3) 0.0145(6) Uani 1 1 d .
C2 C 0.4989(5) 1.02921(18) 0.1669(3) 0.0229(7) Uani 1 1 d .
H2 H 0.6149 1.0440 0.2418 0.027 Uiso 1 1 calc R
C3 C 0.4024(4) 0.97364(18) 0.1685(3) 0.0210(7) Uani 1 1 d .
H3A H 0.4538 0.9502 0.2442 0.025 Uiso 1 1 calc R
C4 C 0.2300(4) 0.95123(15) 0.0604(3) 0.0142(6) Uani 1 1 d .
C5 C 0.1597(4) 0.98547(15) -0.0495(3) 0.0150(6) Uani 1 1 d .
H5 H 0.0433 0.9708 -0.1241 0.018 Uiso 1 1 calc R
C6 C 0.2584(4) 1.04124(16) -0.0512(3) 0.0157(6) Uani 1 1 d .
H6 H 0.2086 1.0639 -0.1272 0.019 Uiso 1 1 calc R
C7 C 0.1317(4) 0.89422(15) 0.0702(3) 0.0135(6) Uani 1 1 d .
C8 C 0.1590(4) 0.86838(15) 0.1719(3) 0.0141(6) Uani 1 1 d .
H8 H 0.2520 0.8849 0.2539 0.017 Uiso 1 1 calc R
C9 C -0.0723(4) 0.80889(16) 0.0159(3) 0.0153(6) Uani 1 1 d .
H9 H -0.1725 0.7759 -0.0335 0.018 Uiso 1 1 calc R
C10 C 0.5419(4) 1.12235(15) 0.0638(3) 0.0140(6) Uani 1 1 d .
C11 C 0.7136(4) 1.14673(15) 0.1623(3) 0.0162(6) Uani 1 1 d .
H11 H 0.7856 1.1277 0.2435 0.019 Uiso 1 1 calc R
C12 C 0.6300(4) 1.21214(16) 0.0089(3) 0.0156(6) Uani 1 1 d .
H12 H 0.6286 1.2477 -0.0403 0.019 Uiso 1 1 calc R
C13 C -0.0266(4) 0.85709(15) 0.3615(3) 0.0143(6) Uani 1 1 d .
C14 C -0.0840(4) 0.90717(16) 0.4170(3) 0.0173(6) Uani 1 1 d .
H14A H -0.0700 0.8815 0.4842 0.021 Uiso 1 1 calc R
H14B H -0.2176 0.9190 0.3529 0.021 Uiso 1 1 calc R
C15 C 0.0267(4) 0.97703(16) 0.4684(3) 0.0176(6) Uani 1 1 d .
H15A H 0.0049 1.0049 0.4003 0.021 Uiso 1 1 calc R
H15B H 0.1613 0.9656 0.5284 0.021 Uiso 1 1 calc R
C16 C -0.2497(4) 0.64175(15) 0.1278(3) 0.0141(6) Uani 1 1 d .
C17 C -0.3992(4) 0.59511(16) 0.0190(3) 0.0163(6) Uani 1 1 d .
H17A H -0.5194 0.6212 -0.0295 0.020 Uiso 1 1 calc R
H17B H -0.3667 0.5876 -0.0351 0.020 Uiso 1 1 calc R
C18 C -0.4245(4) 0.52218(16) 0.0555(3) 0.0177(6) Uani 1 1 d .
H18A H -0.3052 0.4955 0.1030 0.021 Uiso 1 1 calc R
H18B H -0.4570 0.5293 0.1097 0.021 Uiso 1 1 calc R
N1 N 0.4918(3) 1.16501(13) -0.0336(2) 0.0151(5) Uani 1 1 d .
H1 H 0.3875 1.1618 -0.1101 0.018 Uiso 1 1 calc R
N2 N 0.7679(3) 1.20280(13) 0.1277(2) 0.0141(5) Uani 1 1 d .
N3 N -0.0167(3) 0.85537(13) -0.0273(2) 0.0153(5) Uani 1 1 d .
H3 H -0.0665 0.8604 -0.1051 0.018 Uiso 1 1 calc R
N4 N 0.0319(3) 0.81510(13) 0.1378(2) 0.0140(5) Uani 1 1 d .
O1 O -0.1524(3) 0.81297(11) 0.27750(18) 0.0156(4) Uani 1 1 d .
O2 O 0.1334(3) 0.85655(12) 0.3953(2) 0.0193(5) Uani 1 1 d .
O3 O -0.1754(3) 0.68949(11) 0.1074(2) 0.0201(5) Uani 1 1 d .
O4 O -0.2106(4) 0.63183(14) 0.2293(2) 0.0343(6) Uani 1 1 d .
O1W O 0.404(3) 0.8491(13) 0.659(2) 0.522(15) Uani 1 1 d .

loop_
_atom_site_aniso_label
_atom_site_aniso_U_11
_atom_site_aniso_U_22
_atom_site_aniso_U_33
_atom_site_aniso_U_23
_atom_site_aniso_U_13
_atom_site_aniso_U_12
Co1 0.0109(2) 0.0102(2) 0.01075(19) -0.00038(14) 0.00663(16) -0.00055(14)
C1 0.0139(14) 0.0133(14) 0.0167(14) 0.0015(11) 0.0099(12) 0.0006(11)
C2 0.0182(16) 0.0270(17) 0.0143(15) 0.0017(12) 0.0060(13) -0.0077(13)
C3 0.0162(16) 0.0282(17) 0.0142(14) 0.0045(12) 0.0076(13) -0.0042(13)
C4 0.0165(15) 0.0144(14) 0.0155(14) -0.0006(11) 0.0120(12) -0.0007(11)
C5 0.0133(14) 0.0159(14) 0.0131(13) -0.0003(11) 0.0071(12) -0.0007(11)
C6 0.0165(15) 0.0169(14) 0.0124(13) 0.0012(11) 0.0085(12) -0.0004(12)
C7 0.0129(14) 0.0140(13) 0.0123(13) -0.0002(10) 0.0075(12) -0.0007(11)
C8 0.0131(14) 0.0142(14) 0.0140(13) -0.0023(11) 0.0082(12) -0.0041(11)
C9 0.0147(14) 0.0170(14) 0.0122(13) -0.0020(11) 0.0076(12) -0.0034(11)
C10 0.0142(14) 0.0145(14) 0.0128(13) 0.0015(10) 0.0083(12) 0.0016(11)
C11 0.0192(15) 0.0125(13) 0.0158(14) 0.0014(11) 0.0106(13) -0.0015(11)
C12 0.0153(15) 0.0154(14) 0.0148(14) -0.0004(11) 0.0091(12) -0.0024(11)
C13 0.0169(15) 0.0113(13) 0.0142(13) 0.0043(10) 0.0097(12) 0.0023(11)
C14 0.0175(15) 0.0156(15) 0.0200(15) -0.0040(11) 0.0124(13) 0.0000(12)
C15 0.0193(16) 0.0174(15) 0.0177(14) -0.0040(11) 0.0125(13) -0.0010(12)
C16 0.0145(14) 0.0124(14) 0.0126(13) -0.0004(10) 0.0073(12) 0.0006(11)
C17 0.0178(15) 0.0177(15) 0.0116(13) -0.0023(11) 0.0086(12) -0.0049(12)
C18 0.0199(16) 0.0170(15) 0.0148(15) -0.0038(11) 0.0104(13) -0.0078(12)
N1 0.0114(12) 0.0182(13) 0.0112(11) -0.0004(9) 0.0050(10) -0.0030(10)
N2 0.0134(12) 0.0125(12) 0.0146(12) 0.0013(9) 0.0081(10) 0.0004(9)
N3 0.0155(13) 0.0177(13) 0.0100(11) -0.0002(9) 0.0068(10) -0.0021(10)
N4 0.0161(12) 0.0129(12) 0.0118(11) -0.0020(9) 0.0083(10) -0.0027(9)
O1 0.0148(10) 0.0153(10) 0.0145(10) -0.0036(8) 0.0083(9) -0.0015(8)
O2 0.0163(11) 0.0217(11) 0.0197(11) -0.0045(9) 0.0112(9) 0.0013(9)
O3 0.0240(12) 0.0184(11) 0.0197(11) -0.0063(9) 0.0147(10) -0.0093(9)
O4 0.0486(17) 0.0351(14) 0.0128(11) -0.0077(10) 0.0166(12) -0.0219(12)
O1W 0.47(3) 0.70(4) 0.57(3) 0.30(3) 0.41(3) 0.20(3)

loop_
_atom_type_symbol
_atom_type_description
_atom_type_scat_dispersion_real
_atom_type_scat_dispersion_imag
_atom_type_scat_source
C C 0.0033 0.0016 'International Tables Vol C Tables 4.2.6.8 and 6.1.1.4'
H H 0.0000 0.0000 'International Tables Vol C Tables 4.2.6.8 and 6.1.1.4'
N N 0.0061 0.0033 'International Tables Vol C Tables 4.2.6.8 and 6.1.1.4'
O O 0.0106 0.0060 'International Tables Vol C Tables 4.2.6.8 and 6.1.1.4'
Co Co 0.3494 0.9721 'International Tables Vol C Tables 4.2.6.8 and 6.1.1.4'

loop_
_geom_angle_atom_site_label_1
_geom_angle_atom_site_label_2
_geom_angle_atom_site_label_3
_geom_angle
_geom_angle_site_symmetry_1
_geom_angle_site_symmetry_3
O3 Co1 N4 92.23(9) . .
O3 Co1 O1 107.28(9) . .
N4 Co1 O1 111.47(9) . .
O3 Co1 N2 106.72(10) . 2_645
N4 Co1 N2 109.90(10) . 2_645
O1 Co1 N2 124.24(9) . 2_645
C2 C1 C6 117.9(3) . .
C2 C1 C10 117.7(3) . .
C6 C1 C10 124.5(3) . .
C3 C2 C1 121.3(3) . .
C3 C2 H2 119.4 . .
C1 C2 H2 119.4 . .
C2 C3 C4 121.0(3) . .
C2 C3 H3A 119.5 . .
C4 C3 H3A 119.5 . .
C5 C4 C3 118.3(3) . .
C5 C4 C7 123.8(3) . .
C3 C4 C7 117.9(3) . .
C4 C5 C6 120.7(3) . .
C4 C5 H5 119.7 . .
C6 C5 H5 119.7 . .
C5 C6 C1 120.9(3) . .
C5 C6 H6 119.6 . .
C1 C6 H6 119.6 . .
C8 C7 N3 104.9(2) . .
C8 C7 C4 129.8(3) . .
N3 C7 C4 125.3(3) . .
C7 C8 N4 110.0(2) . .
C7 C8 H8 125.0 . .
N4 C8 H8 125.0 . .
N4 C9 N3 110.6(3) . .
N4 C9 H9 124.7 . .
N3 C9 H9 124.7 . .
C11 C10 N1 104.7(3) . .
C11 C10 C1 129.6(3) . .
N1 C10 C1 125.7(3) . .
C10 C11 N2 110.4(3) . .
C10 C11 H11 124.8 . .
N2 C11 H11 124.8 . .
N2 C12 N1 111.2(3) . .
N2 C12 H12 124.4 . .
N1 C12 H12 124.4 . .
O2 C13 O1 120.8(3) . .
O2 C13 C14 122.5(3) . .
O1 C13 C14 116.7(3) . .
C13 C14 C15 114.6(3) . .
C13 C14 H14A 108.6 . .
C15 C14 H14A 108.6 . .
C13 C14 H14B 108.6 . .
C15 C14 H14B 108.6 . .
H14A C14 H14B 107.6 . .
C14 C15 C15 112.5(3) . 3_576
C14 C15 H15A 109.1 . .
C15 C15 H15A 109.1 3_576 .
C14 C15 H15B 109.1 . .
C15 C15 H15B 109.1 3_576 .
H15A C15 H15B 107.8 . .
O4 C16 O3 124.2(3) . .
O4 C16 C17 118.8(3) . .
O3 C16 C17 117.0(2) . .
C18 C17 C16 114.1(2) . .
C18 C17 H17A 108.7 . .
C16 C17 H17A 108.7 . .
C18 C17 H17B 108.7 . .
C16 C17 H17B 108.7 . .
H17A C17 H17B 107.6 . .
C18 C18 C17 112.3(3) 3_465 .
C18 C18 H18A 109.1 3_465 .
C17 C18 H18A 109.1 . .
C18 C18 H18B 109.1 3_465 .
C17 C18 H18B 109.1 . .
H18A C18 H18B 107.9 . .
C12 N1 C10 108.1(2) . .
C12 N1 H1 126.0 . .
C10 N1 H1 126.0 . .
C12 N2 C11 105.5(2) . .
C12 N2 Co1 134.0(2) . 2_655
C11 N2 Co1 120.01(19) . 2_655
C9 N3 C7 108.7(2) . .
C9 N3 H3 125.7 . .
C7 N3 H3 125.7 . .
C9 N4 C8 105.8(2) . .
C9 N4 Co1 125.2(2) . .
C8 N4 Co1 128.99(19) . .
C13 O1 Co1 100.30(18) . .
C16 O3 Co1 117.10(19) . .

loop_
_geom_bond_atom_site_label_1
_geom_bond_atom_site_label_2
_geom_bond_distance
_geom_bond_site_symmetry_2
Co1 O3 1.988(2) .
Co1 N4 2.012(2) .
Co1 O1 2.013(2) .
Co1 N2 2.017(2) 2_645
C1 C2 1.396(4) .
C1 C6 1.397(4) .
C1 C10 1.466(4) .
C2 C3 1.378(4) .
C2 H2 0.9500 .
C3 C4 1.397(4) .
C3 H3A 0.9500 .
C4 C5 1.390(4) .
C4 C7 1.462(4) .
C5 C6 1.396(4) .
C5 H5 0.9500 .
C6 H6 0.9500 .
C7 C8 1.370(4) .
C7 N3 1.378(4) .
C8 N4 1.374(4) .
C8 H8 0.9500 .
C9 N4 1.332(4) .
C9 N3 1.336(4) .
C9 H9 0.9500 .
C10 C11 1.363(4) .
C10 N1 1.381(4) .
C11 N2 1.375(4) .
C11 H11 0.9500 .
C12 N2 1.318(4) .
C12 N1 1.341(4) .
C12 H12 0.9500 .
C13 O2 1.240(4) .
C13 O1 1.295(4) .
C13 C14 1.513(4) .
C14 C15 1.524(4) .
C14 H14A 0.9900 .
C14 H14B 0.9900 .
C15 C15 1.525(6) 3_576
C15 H15A 0.9900 .
C15 H15B 0.9900 .
C16 O4 1.241(4) .
C16 O3 1.265(4) .
C16 C17 1.523(4) .
C17 C18 1.521(4) .
C17 H17A 0.9900 .
C17 H17B 0.9900 .
C18 C18 1.516(6) 3_465
C18 H18A 0.9900 .
C18 H18B 0.9900 .
N1 H1 0.8800 .
N2 Co1 2.017(2) 2_655
N3 H3 0.8800 .
